data_7020662
loop_
_publ_author_name
'McAnaw, Amelia'
'Lopez, Maria Elena'
'Ellis, David'
'Rosair, Georgina M.'
'Welch, Alan J.'

_publ_section_title
;
 The synthesis and characterisation of homo- and heterobimetallic
 1,14,2,9- and 1,14,2,10-M2C2B10 14-vertex metallacarboranes.
;
_journal_issue 3
_journal_name_full 'Dalton transactions (Cambridge, England : 2003)'
_journal_page_first 671
_journal_page_last 679
_journal_paper_doi 10.1039/c2dt31598j
_journal_volume 42
_journal_year 2013
_chemical_formula_moiety 'C14 H26 B10 Co2'
_chemical_formula_sum 'C14 H26 B10 Co2'
_chemical_formula_weight 420.31
_space_group_IT_number 14
_symmetry_cell_setting monoclinic
_symmetry_space_group_name_Hall '-P 2yn'
_symmetry_space_group_name_H-M 'P 1 21/n 1'
_atom_sites_solution_hydrogens geom
_atom_sites_solution_primary direct
_atom_sites_solution_secondary difmap
_audit_creation_method SHELXL-97
_audit_update_record
;
2012-06-28 # Formatted by publCIF
;
_cell_angle_alpha 90.00
_cell_angle_beta 96.352(11)
_cell_angle_gamma 90.00
_cell_formula_units_Z 4
_cell_length_a 10.756(3)
_cell_length_b 12.979(4)
_cell_length_c 13.306(4)
_cell_measurement_reflns_used 1626
_cell_measurement_temperature 100(2)
_cell_measurement_theta_max 22.52
_cell_measurement_theta_min 2.58
_cell_volume 1846.1(9)
_computing_cell_refinement 'Bruker APEX2'
_computing_data_collection 'Bruker APEX2'
_computing_data_reduction 'Bruker APEX2'
_computing_molecular_graphics 'Bruker SHELXTL'
_computing_publication_material 'Bruker SHELXTL'
_computing_structure_refinement 'SHELXL-97 (Sheldrick, 2008)'
_computing_structure_solution 'SHELXS-97 (Sheldrick, 2008)'
_diffrn_ambient_temperature 100(2)
_diffrn_measured_fraction_theta_full 0.981
_diffrn_measured_fraction_theta_max 0.981
_diffrn_measurement_device_type 'CCD area detector'
_diffrn_measurement_method 'phi and omega scans'
_diffrn_radiation_monochromator graphite
_diffrn_radiation_source 'fine-focus sealed tube'
_diffrn_radiation_type MoK\a
_diffrn_radiation_wavelength 0.71073
_diffrn_reflns_av_R_equivalents 0.0872
_diffrn_reflns_av_sigmaI/netI 0.0938
_diffrn_reflns_limit_h_max 12
_diffrn_reflns_limit_h_min -12
_diffrn_reflns_limit_k_max 15
_diffrn_reflns_limit_k_min 0
_diffrn_reflns_limit_l_max 15
_diffrn_reflns_limit_l_min 0
_diffrn_reflns_number 34379
_diffrn_reflns_theta_full 24.78
_diffrn_reflns_theta_max 24.78
_diffrn_reflns_theta_min 2.31
_exptl_absorpt_coefficient_mu 1.790
_exptl_absorpt_correction_T_max 0.8138
_exptl_absorpt_correction_T_min 0.5345
_exptl_absorpt_correction_type multi-scan
_exptl_absorpt_process_details 'TWINABS (Bruker, 2004)'
_exptl_crystal_colour dark_red
_exptl_crystal_density_diffrn 1.512
_exptl_crystal_density_method 'not measured'
_exptl_crystal_description plate
_exptl_crystal_F_000 856
_exptl_crystal_size_max 0.40
_exptl_crystal_size_mid 0.26
_exptl_crystal_size_min 0.12
_refine_diff_density_max 0.758
_refine_diff_density_min -0.623
_refine_diff_density_rms 0.116
_refine_ls_extinction_method none
_refine_ls_goodness_of_fit_ref 1.142
_refine_ls_hydrogen_treatment constr
_refine_ls_matrix_type full
_refine_ls_number_parameters 249
_refine_ls_number_reflns 4086
_refine_ls_number_restraints 85
_refine_ls_restrained_S_all 1.190
_refine_ls_R_factor_all 0.1125
_refine_ls_R_factor_gt 0.0649
_refine_ls_shift/su_max 0.000
_refine_ls_shift/su_mean 0.000
_refine_ls_structure_factor_coef Fsqd
_refine_ls_weighting_details 'calc w=1/[\s^2^(Fo^2^)+(0.0783P)^2^+0.0000P] where P=(Fo^2^+2Fc^2^)/3'
_refine_ls_weighting_scheme calc
_refine_ls_wR_factor_gt 0.1497
_refine_ls_wR_factor_ref 0.1681
_reflns_number_gt 2677
_reflns_number_total 4086
_reflns_threshold_expression >2sigma(I)
_cod_data_source_file c2dt31598j.txt
_cod_data_source_block amm2214
_cod_original_sg_symbol_H-M P2(1)/n
_cod_database_code 7020662

loop_
_symmetry_equiv_pos_as_xyz
'x, y, z'
'-x+1/2, y+1/2, -z+1/2'
'-x, -y, -z'
'x-1/2, -y-1/2, z-1/2'

loop_
_atom_site_label
_atom_site_type_symbol
_atom_site_fract_x
_atom_site_fract_y
_atom_site_fract_z
_atom_site_U_iso_or_equiv
_atom_site_adp_type
_atom_site_occupancy
_atom_site_symmetry_multiplicity
_atom_site_calc_flag
_atom_site_refinement_flags
_atom_site_disorder_assembly
_atom_site_disorder_group
Co1 Co 0.23698(8) 0.76578(8) 0.29821(8) 0.0239(3) Uani 1 1 d . F .
C2 C 0.1265(7) 0.8649(5) 0.3866(5) 0.0227(17) Uani 1 1 d . F .
B3 B 0.1159(9) 0.8941(7) 0.2613(7) 0.033(2) Uani 1 1 d . . .
H3C H 0.1650 0.9649 0.2382 0.039 Uiso 1 1 calc R A 1
B4 B 0.0985(10) 0.7939(9) 0.1724(8) 0.052(3) Uani 1 1 d . F .
H4C H 0.1355 0.8082 0.0983 0.063 Uiso 1 1 calc R B 1
B5 B 0.1030(9) 0.6670(8) 0.2099(8) 0.048(3) Uani 1 1 d . . .
H5C H 0.1410 0.6110 0.1570 0.057 Uiso 1 1 calc R F .
B6 B 0.1257(9) 0.6381(8) 0.3422(9) 0.050(3) Uani 1 1 d . F .
H6 H 0.1769 0.5649 0.3639 0.060 Uiso 1 1 calc R C 1
B7 B 0.1451(8) 0.7411(7) 0.4303(6) 0.026(2) Uani 1 1 d . . .
H7 H 0.2100 0.7273 0.5008 0.031 Uiso 1 1 calc R D 1
B8 B -0.0143(8) 0.9004(7) 0.3307(7) 0.026(2) Uani 1 1 d . F .
H8C H -0.0604 0.9757 0.3443 0.031 Uiso 1 1 calc R E 1
C9 C -0.0313(9) 0.8555(8) 0.2098(8) 0.047(3) Uani 0.590(13) 1 d P F 1
B9 B -0.0313(9) 0.8555(8) 0.2098(8) 0.047(3) Uani 0.410(13) 1 d P F 2
H9 H -0.0886 0.9068 0.1550 0.057 Uiso 0.410(13) 1 calc PR F 2
C91 C -0.0979(12) 0.9241(11) 0.1386(10) 0.048(5) Uani 0.590(13) 1 d PU F 1
H91A H -0.1384 0.8845 0.0814 0.072 Uiso 0.590(13) 1 calc PR F 1
H91B H -0.0392 0.9736 0.1142 0.072 Uiso 0.590(13) 1 calc PR F 1
H91C H -0.1616 0.9613 0.1715 0.072 Uiso 0.590(13) 1 calc PR F 1
B10 B -0.0441(10) 0.7299(9) 0.1815(9) 0.061(4) Uani 1 1 d . F .
H10 H -0.1098 0.7098 0.1130 0.073 Uiso 1 1 calc R G 1
B11 B -0.0262(9) 0.6377(8) 0.2793(9) 0.049(3) Uani 1 1 d . F .
H11C H -0.0797 0.5641 0.2660 0.059 Uiso 1 1 calc R H 1
B12 B 0.0006(9) 0.6797(7) 0.4006(8) 0.044(3) Uani 0.590(13) 1 d PDU F 1
H12 H -0.0375 0.6281 0.4574 0.053 Uiso 0.590(13) 1 calc PR F 1
C12 C 0.0006(9) 0.6797(7) 0.4006(8) 0.044(3) Uani 0.410(13) 1 d PU F 2
C121 C -0.0360(16) 0.6079(13) 0.4728(13) 0.036(6) Uani 0.410(13) 1 d PDU F 2
H12A H -0.1226 0.6217 0.4852 0.054 Uiso 0.410(13) 1 calc PR F 2
H12B H 0.0191 0.6149 0.5362 0.054 Uiso 0.410(13) 1 calc PR F 2
H12C H -0.0298 0.5377 0.4466 0.054 Uiso 0.410(13) 1 calc PR F 2
B13 B 0.0015(8) 0.8111(6) 0.4317(7) 0.024(2) Uani 1 1 d . F .
H13C H -0.0349 0.8344 0.5040 0.029 Uiso 1 1 calc R I 1
Co14 Co -0.13821(8) 0.76894(9) 0.31046(8) 0.0329(4) Uani 1 1 d . . .
C21 C 0.1952(7) 0.9435(6) 0.4575(5) 0.040(2) Uani 1 1 d . . .
H21A H 0.1342 0.9874 0.4867 0.059 Uiso 1 1 calc R F .
H21B H 0.2489 0.9863 0.4196 0.059 Uiso 1 1 calc R . .
H21C H 0.2467 0.9075 0.5119 0.059 Uiso 1 1 calc R . .
C11 C 0.3772(8) 0.7010(7) 0.2312(7) 0.048(3) Uani 1 1 d D . .
H11 H 0.3669 0.6450 0.1793 0.058 Uiso 1 1 calc R F .
C12A C 0.3979(8) 0.6863(6) 0.3327(7) 0.044(2) Uani 1 1 d D F .
H12X H 0.4066 0.6183 0.3682 0.053 Uiso 1 1 calc R . .
C13 C 0.4101(7) 0.7842(8) 0.3789(6) 0.050(2) Uani 1 1 d DU . .
H13 H 0.4289 0.7999 0.4526 0.060 Uiso 1 1 calc R F .
C14 C 0.3939(8) 0.8542(6) 0.2991(8) 0.049(2) Uani 1 1 d DU F .
H14 H 0.3971 0.9309 0.3058 0.058 Uiso 1 1 calc R . .
C15 C 0.3772(8) 0.8015(8) 0.2111(8) 0.057(3) Uani 1 1 d D F .
H15 H 0.3651 0.8329 0.1421 0.068 Uiso 1 1 calc R . .
C141 C -0.2916(7) 0.8619(7) 0.3274(6) 0.043(2) Uani 1 1 d DU F .
H141 H -0.2911 0.9384 0.3358 0.052 Uiso 1 1 calc R . .
C142 C -0.3071(8) 0.8075(8) 0.2354(7) 0.055(3) Uani 1 1 d DU F .
H142 H -0.3206 0.8392 0.1666 0.066 Uiso 1 1 calc R . .
C143 C -0.3041(9) 0.7035(8) 0.2557(9) 0.082(4) Uani 1 1 d DU F .
H143 H -0.3154 0.6470 0.2043 0.098 Uiso 1 1 calc R . .
C144 C -0.2861(9) 0.6906(8) 0.3591(9) 0.075(3) Uani 1 1 d DU F .
H144 H -0.2814 0.6233 0.3960 0.090 Uiso 1 1 calc R . .
C145 C -0.2789(7) 0.7893(6) 0.4039(7) 0.042(2) Uani 1 1 d DU F .
H145 H -0.2664 0.8042 0.4781 0.050 Uiso 1 1 calc R . .

loop_
_atom_site_aniso_label
_atom_site_aniso_U_11
_atom_site_aniso_U_22
_atom_site_aniso_U_33
_atom_site_aniso_U_23
_atom_site_aniso_U_13
_atom_site_aniso_U_12
Co1 0.0095(5) 0.0274(6) 0.0356(6) -0.0108(5) 0.0060(4) 0.0012(4)
C2 0.019(4) 0.027(4) 0.024(4) -0.004(3) 0.011(4) -0.001(3)
B3 0.019(5) 0.046(6) 0.033(5) 0.012(4) 0.002(5) 0.008(4)
B4 0.031(6) 0.085(10) 0.044(7) -0.012(6) 0.018(5) 0.003(6)
B5 0.019(5) 0.072(8) 0.054(7) -0.048(6) 0.011(5) -0.003(5)
B6 0.018(5) 0.026(6) 0.107(10) -0.003(6) 0.014(6) 0.000(4)
B7 0.020(4) 0.039(5) 0.020(4) 0.000(4) 0.005(4) -0.005(4)
B8 0.012(4) 0.031(5) 0.036(5) -0.002(4) 0.004(4) 0.008(4)
C9 0.019(6) 0.082(7) 0.040(6) -0.001(5) 0.005(5) 0.000(5)
B9 0.019(6) 0.082(7) 0.040(6) -0.001(5) 0.005(5) 0.000(5)
C91 0.042(8) 0.055(8) 0.047(8) -0.002(6) 0.007(7) 0.000(6)
B10 0.008(4) 0.100(9) 0.076(9) -0.043(8) 0.010(6) 0.002(7)
B11 0.014(5) 0.045(7) 0.090(9) -0.034(6) 0.014(6) -0.008(5)
B12 0.025(5) 0.042(5) 0.066(6) -0.007(4) 0.004(4) -0.008(4)
C12 0.025(5) 0.042(5) 0.066(6) -0.007(4) 0.004(4) -0.008(4)
C121 0.033(9) 0.035(9) 0.042(9) 0.010(7) 0.014(7) -0.015(7)
B13 0.014(5) 0.030(5) 0.029(5) -0.013(4) 0.002(4) 0.003(4)
Co14 0.0098(6) 0.0465(8) 0.0430(7) -0.0197(6) 0.0052(5) -0.0001(5)
C21 0.032(5) 0.039(5) 0.048(6) -0.015(4) 0.005(4) -0.006(4)
C11 0.015(4) 0.069(7) 0.061(7) -0.026(5) 0.004(5) 0.002(5)
C12A 0.013(4) 0.042(5) 0.082(7) 0.012(5) 0.022(5) 0.004(4)
C13 0.016(4) 0.104(7) 0.027(4) -0.026(5) -0.006(4) 0.005(5)
C14 0.016(4) 0.035(5) 0.097(7) -0.014(5) 0.016(5) 0.004(4)
C15 0.021(5) 0.086(8) 0.065(7) 0.028(6) 0.015(5) 0.003(5)
C141 0.010(4) 0.070(6) 0.049(5) -0.014(5) -0.001(4) 0.011(4)
C142 0.018(4) 0.097(6) 0.049(5) -0.018(5) -0.006(4) 0.012(4)
C143 0.021(5) 0.101(8) 0.124(8) -0.072(6) 0.014(6) -0.007(5)
C144 0.031(5) 0.068(6) 0.131(8) -0.005(6) 0.030(6) -0.020(5)
C145 0.022(4) 0.053(6) 0.052(5) 0.002(4) 0.019(4) 0.002(4)

loop_
_atom_type_symbol
_atom_type_description
_atom_type_scat_dispersion_real
_atom_type_scat_dispersion_imag
_atom_type_scat_source
C C 0.0033 0.0016 'International Tables Vol C Tables 4.2.6.8 and 6.1.1.4'
H H 0.0000 0.0000 'International Tables Vol C Tables 4.2.6.8 and 6.1.1.4'
B B 0.0013 0.0007 'International Tables Vol C Tables 4.2.6.8 and 6.1.1.4'
Co Co 0.3494 0.9721 'International Tables Vol C Tables 4.2.6.8 and 6.1.1.4'

loop_
_geom_angle_atom_site_label_1
_geom_angle_atom_site_label_2
_geom_angle_atom_site_label_3
_geom_angle
C11 Co1 C12A 39.3(3)
C11 Co1 C15 38.1(4)
C12A Co1 C15 65.2(4)
C11 Co1 C14 65.1(3)
C12A Co1 C14 66.3(3)
C15 Co1 C14 38.5(3)
C11 Co1 C13 66.6(3)
C12A Co1 C13 40.5(3)
C15 Co1 C13 65.8(4)
C14 Co1 C13 39.8(3)
C11 Co1 B7 137.6(4)
C12A Co1 B7 101.5(4)
C15 Co1 B7 159.2(4)
C14 Co1 B7 122.6(4)
C13 Co1 B7 93.6(3)
C11 Co1 B3 133.5(4)
C12A Co1 B3 159.0(4)
C15 Co1 B3 99.3(4)
C14 Co1 B3 92.6(4)
C13 Co1 B3 121.5(4)
B7 Co1 B3 88.9(3)
C11 Co1 B6 105.3(4)
C12A Co1 B6 91.9(4)
C15 Co1 B6 142.1(4)
C14 Co1 B6 155.7(4)
C13 Co1 B6 116.3(4)
B7 Co1 B6 48.8(4)
B3 Co1 B6 108.5(4)
C11 Co1 B4 102.4(4)
C12A Co1 B4 140.1(4)
C15 Co1 B4 90.7(4)
C14 Co1 B4 114.3(4)
C13 Co1 B4 153.8(4)
B7 Co1 B4 108.8(4)
B3 Co1 B4 48.3(4)
B6 Co1 B4 89.1(4)
C11 Co1 C2 164.2(3)
C12A Co1 C2 132.9(3)
C15 Co1 C2 130.5(4)
C14 Co1 C2 99.5(3)
C13 Co1 C2 99.5(3)
B7 Co1 C2 46.8(3)
B3 Co1 C2 46.4(3)
B6 Co1 C2 87.4(3)
B4 Co1 C2 87.0(3)
C11 Co1 B5 89.9(4)
C12A Co1 B5 108.7(4)
C15 Co1 B5 108.2(4)
C14 Co1 B5 146.5(4)
C13 Co1 B5 149.1(4)
B7 Co1 B5 90.9(4)
B3 Co1 B5 89.1(4)
B6 Co1 B5 48.7(4)
B4 Co1 B5 47.0(4)
C2 Co1 B5 105.7(3)
C21 C2 B13 114.2(6)
C21 C2 B8 116.3(6)
B13 C2 B8 63.5(5)
C21 C2 B3 115.6(6)
B13 C2 B3 118.2(6)
B8 C2 B3 62.9(5)
C21 C2 B7 112.8(6)
B13 C2 B7 63.8(4)
B8 C2 B7 118.3(6)
B3 C2 B7 122.2(6)
C21 C2 Co1 118.2(5)
B13 C2 Co1 116.8(4)
B8 C2 Co1 116.2(5)
B3 C2 Co1 65.4(4)
B7 C2 Co1 65.1(3)
C2 B3 C9 106.4(7)
C2 B3 B4 119.1(7)
C9 B3 B4 59.5(6)
C2 B3 B8 57.8(5)
C9 B3 B8 58.3(5)
B4 B3 B8 110.9(7)
C2 B3 Co1 68.2(4)
C9 B3 Co1 111.9(6)
B4 B3 Co1 66.1(5)
B8 B3 Co1 114.5(6)
C2 B3 H3C 118.0
C9 B3 H3C 124.7
B4 B3 H3C 116.2
B8 B3 H3C 122.1
Co1 B3 H3C 114.1
C9 B4 B5 110.9(8)
C9 B4 B10 57.4(6)
B5 B4 B10 61.6(6)
C9 B4 B3 59.5(5)
B5 B4 B3 121.1(8)
B10 B4 B3 109.4(7)
C9 B4 Co1 111.6(6)
B5 B4 Co1 67.4(5)
B10 B4 Co1 113.7(7)
B3 B4 Co1 65.6(5)
C9 B4 H4C 123.7
B5 B4 H4C 114.4
B10 B4 H4C 122.5
B3 B4 H4C 116.7
Co1 B4 H4C 115.6
B4 B5 B10 60.3(6)
B4 B5 B11 110.7(7)
B10 B5 B11 59.1(6)
B4 B5 B6 118.8(7)
B10 B5 B6 109.0(7)
B11 B5 B6 58.6(6)
B4 B5 Co1 65.6(5)
B10 B5 Co1 111.3(6)
B11 B5 Co1 110.6(6)
B6 B5 Co1 65.3(4)
B4 B5 H5C 116.1
B10 B5 H5C 122.7
B11 B5 H5C 123.0
B6 B5 H5C 117.6
Co1 B5 H5C 117.1
B12 B6 B11 58.7(5)
B12 B6 B7 60.3(5)
B11 B6 B7 110.7(7)
B12 B6 B5 110.6(7)
B11 B6 B5 60.8(6)
B7 B6 B5 119.0(7)
B12 B6 Co1 111.5(6)
B11 B6 Co1 112.8(7)
B7 B6 Co1 64.8(4)
B5 B6 Co1 66.0(5)
B12 B6 H6 122.6
B11 B6 H6 121.8
B7 B6 H6 116.8
B5 B6 H6 116.1
Co1 B6 H6 116.7
C2 B7 B12 106.4(6)
C2 B7 B6 118.8(6)
B12 B7 B6 58.1(5)
C2 B7 B13 57.3(4)
B12 B7 B13 59.3(5)
B6 B7 B13 110.5(6)
C2 B7 Co1 68.1(3)
B12 B7 Co1 111.3(5)
B6 B7 Co1 66.5(4)
B13 B7 Co1 114.2(5)
C2 B7 H7 118.1
B12 B7 H7 124.9
B6 B7 H7 116.7
B13 B7 H7 122.0
Co1 B7 H7 114.2
C2 B8 C9 108.8(6)
C2 B8 B13 58.4(5)
C9 B8 B13 119.0(7)
C2 B8 B3 59.3(5)
C9 B8 B3 59.8(5)
B13 B8 B3 110.6(6)
C2 B8 Co14 110.6(5)
C9 B8 Co14 67.1(5)
B13 B8 Co14 65.4(4)
B3 B8 Co14 114.3(6)
C2 B8 H8C 124.2
C9 B8 H8C 116.7
B13 B8 H8C 117.2
B3 B8 H8C 121.1
Co14 B8 H8C 115.5
C91 C9 B10 115.7(10)
C91 C9 B8 113.9(9)
B10 C9 B8 122.9(9)
C91 C9 B4 117.2(9)
B10 C9 B4 62.2(6)
B8 C9 B4 115.1(7)
C91 C9 B3 116.8(9)
B10 C9 B3 114.8(8)
B8 C9 B3 61.8(5)
B4 C9 B3 60.9(6)
C91 C9 Co14 118.0(8)
B10 C9 Co14 66.4(5)
B8 C9 Co14 66.6(5)
B4 C9 Co14 116.0(7)
B3 C9 Co14 115.5(6)
C9 B10 B11 119.7(9)
C9 B10 B4 60.4(6)
B11 B10 B4 110.3(8)
C9 B10 B5 110.4(8)
B11 B10 B5 60.7(6)
B4 B10 B5 58.1(6)
C9 B10 Co14 68.0(5)
B11 B10 Co14 66.0(5)
B4 B10 Co14 115.8(6)
B5 B10 Co14 115.1(7)
C9 B10 H10 115.9
B11 B10 H10 116.8
B4 B10 H10 122.0
B5 B10 H10 122.1
Co14 B10 H10 113.2
B12 B11 B10 118.5(8)
B12 B11 B6 59.6(6)
B10 B11 B6 111.8(8)
B12 B11 B5 111.2(7)
B10 B11 B5 60.3(6)
B6 B11 B5 60.7(6)
B12 B11 Co14 66.6(5)
B10 B11 Co14 65.6(5)
B6 B11 Co14 114.7(6)
B5 B11 Co14 114.5(7)
B12 B11 H11C 116.9
B10 B11 H11C 116.8
B6 B11 H11C 120.9
B5 B11 H11C 121.0
Co14 B11 H11C 114.6
B11 B12 B6 61.8(6)
B11 B12 B13 122.1(8)
B6 B12 B13 115.4(7)
B11 B12 B7 114.4(7)
B6 B12 B7 61.6(5)
B13 B12 B7 61.5(5)
B11 B12 Co14 66.9(5)
B6 B12 Co14 116.7(7)
B13 B12 Co14 66.0(4)
B7 B12 Co14 115.2(6)
B11 B12 H12 114.4
B6 B12 H12 118.8
B13 B12 H12 114.5
B7 B12 H12 120.0
Co14 B12 H12 114.6
H12A C121 H12B 109.5
H12A C121 H12C 109.5
H12B C121 H12C 109.5
C2 B13 B12 107.7(6)
C2 B13 B8 58.0(4)
B12 B13 B8 117.4(7)
C2 B13 B7 59.0(5)
B12 B13 B7 59.2(5)
B8 B13 B7 109.6(6)
C2 B13 Co14 111.0(5)
B12 B13 Co14 65.8(4)
B8 B13 Co14 66.2(4)
B7 B13 Co14 113.2(5)
C2 B13 H13C 124.3
B12 B13 H13C 118.1
B8 B13 H13C 117.6
B7 B13 H13C 121.9
Co14 B13 H13C 115.6
C142 Co14 C143 39.5(3)
C142 Co14 C144 66.2(4)
C143 Co14 C144 39.4(3)
C142 Co14 C141 40.0(3)
C143 Co14 C141 66.8(4)
C144 Co14 C141 66.5(4)
C142 Co14 C145 66.0(4)
C143 Co14 C145 66.4(4)
C144 Co14 C145 40.0(3)
C141 Co14 C145 38.9(3)
C142 Co14 B10 98.1(4)
C143 Co14 B10 95.0(4)
C144 Co14 B10 125.8(4)
C141 Co14 B10 132.4(4)
C145 Co14 B10 161.2(4)
C142 Co14 B13 144.8(4)
C143 Co14 B13 152.4(4)
C144 Co14 B13 113.0(4)
C141 Co14 B13 105.6(3)
C145 Co14 B13 90.8(3)
B10 Co14 B13 107.9(4)
C142 Co14 B11 126.0(4)
C143 Co14 B11 95.0(4)
C144 Co14 B11 98.0(4)
C141 Co14 B11 161.6(4)
C145 Co14 B11 132.5(4)
B10 Co14 B11 48.4(4)
B13 Co14 B11 89.2(4)
C142 Co14 B8 111.8(4)
C143 Co14 B8 151.3(4)
C144 Co14 B8 147.1(4)
C141 Co14 B8 90.8(3)
C145 Co14 B8 107.7(3)
B10 Co14 B8 87.0(4)
B13 Co14 B8 48.4(3)
B11 Co14 B8 107.3(3)
C142 Co14 B12 159.0(4)
C143 Co14 B12 120.1(4)
C144 Co14 B12 94.1(4)
C141 Co14 B12 139.9(4)
C145 Co14 B12 104.0(4)
B10 Co14 B12 87.6(4)
B13 Co14 B12 48.2(3)
B11 Co14 B12 46.5(4)
B8 Co14 B12 88.6(3)
C142 Co14 C9 94.3(4)
C143 Co14 C9 119.8(4)
C144 Co14 C9 158.8(4)
C141 Co14 C9 104.3(4)
C145 Co14 C9 140.6(3)
B10 Co14 C9 45.6(4)
B13 Co14 C9 87.5(3)
B11 Co14 C9 86.8(4)
B8 Co14 C9 46.2(3)
B12 Co14 C9 103.9(4)
C2 C21 H21A 109.5
C2 C21 H21B 109.5
H21A C21 H21B 109.5
C2 C21 H21C 109.5
H21A C21 H21C 109.5
H21B C21 H21C 109.5
C15 C11 C12A 109.5(8)
C15 C11 Co1 72.4(6)
C12A C11 Co1 70.6(5)
C15 C11 H11 125.2
C12A C11 H11 125.2
Co1 C11 H11 125.2
C11 C12A C13 107.7(7)
C11 C12A Co1 70.1(5)
C13 C12A Co1 71.1(5)
C11 C12A H12X 126.1
C13 C12A H12X 126.1
Co1 C12A H12X 126.1
C14 C13 C12A 104.9(7)
C14 C13 Co1 69.4(5)
C12A C13 Co1 68.5(5)
C14 C13 H13 127.5
C12A C13 H13 127.5
Co1 C13 H13 127.5
C15 C14 C13 108.9(8)
C15 C14 Co1 71.3(6)
C13 C14 Co1 70.8(5)
C15 C14 H14 125.5
C13 C14 H14 125.5
Co1 C14 H14 125.5
C11 C15 C14 109.0(9)
C11 C15 Co1 69.5(6)
C14 C15 Co1 70.2(6)
C11 C15 H15 125.5
C14 C15 H15 125.5
Co1 C15 H15 125.5
C145 C141 C142 106.9(8)
C145 C141 Co14 70.7(5)
C142 C141 Co14 68.5(5)
C145 C141 H141 126.5
C142 C141 H141 126.5
Co14 C141 H141 126.5
C143 C142 C141 108.9(9)
C143 C142 Co14 70.3(6)
C141 C142 Co14 71.5(5)
C143 C142 H142 125.5
C141 C142 H142 125.5
Co14 C142 H142 125.5
C142 C143 C144 108.2(9)
C142 C143 Co14 70.2(6)
C144 C143 Co14 70.9(6)
C142 C143 H143 125.9
C144 C143 H143 125.9
Co14 C143 H143 125.9
C143 C144 C145 107.8(9)
C143 C144 Co14 69.7(6)
C145 C144 Co14 71.0(5)
C143 C144 H144 126.1
C145 C144 H144 126.1
Co14 C144 H144 126.1
C141 C145 C144 108.2(8)
C141 C145 Co14 70.4(5)
C144 C145 Co14 69.0(5)
C141 C145 H145 125.9
C144 C145 H145 125.9
Co14 C145 H145 125.9

loop_
_geom_bond_atom_site_label_1
_geom_bond_atom_site_label_2
_geom_bond_distance
Co1 C11 2.018(9)
Co1 C12A 2.024(8)
Co1 C15 2.054(9)
Co1 C14 2.040(9)
Co1 C13 2.058(8)
Co1 B7 2.134(8)
Co1 B3 2.137(9)
Co1 B6 2.163(10)
Co1 B4 2.145(12)
Co1 C2 2.182(7)
Co1 B5 2.174(9)
C2 C21 1.524(9)
C2 B13 1.682(11)
C2 B8 1.676(11)
C2 B3 1.702(11)
C2 B7 1.713(11)
B3 C9 1.729(13)
B3 B4 1.753(14)
B3 B8 1.763(11)
B3 H3C 1.1200
B4 C9 1.729(14)
B4 B5 1.721(16)
B4 B10 1.760(14)
B4 H4C 1.1200
B5 B10 1.783(14)
B5 B11 1.791(14)
B5 B6 1.790(15)
B5 H5C 1.1200
B6 B12 1.713(13)
B6 B11 1.751(12)
B6 B7 1.774(13)
B6 H6 1.1200
B7 B12 1.752(12)
B7 B13 1.793(11)
B7 H7 1.1200
B8 C9 1.702(13)
B8 B13 1.768(12)
B8 Co14 2.164(9)
B8 H8C 1.1200
C9 C91 1.434(15)
C9 B10 1.675(15)
C9 Co14 2.172(10)
C91 H91A 0.9800
C91 H91B 0.9800
C91 H91C 0.9800
B10 B11 1.762(17)
B10 Co14 2.147(10)
B10 H10 1.1200
B11 B12 1.698(14)
B11 Co14 2.153(10)
B11 H11C 1.1200
B12 B13 1.755(13)
B12 Co14 2.148(10)
B12 H12 1.1200
C121 H12A 0.9800
C121 H12B 0.9800
C121 H12C 0.9800
B13 Co14 2.150(8)
B13 H13C 1.1200
Co14 C142 2.036(9)
Co14 C143 2.037(10)
Co14 C144 2.052(10)
Co14 C141 2.076(8)
Co14 C145 2.079(8)
C21 H21A 0.9800
C21 H21B 0.9800
C21 H21C 0.9800
C11 C15 1.331(13)
C11 C12A 1.359(10)
C11 H11 1.0000
C12A C13 1.412(9)
C12A H12X 1.0000
C13 C14 1.393(10)
C13 H13 1.0000
C14 C15 1.351(10)
C14 H14 1.0000
C15 H15 1.0000
C141 C145 1.383(10)
C141 C142 1.406(11)
C141 H141 1.0000
C142 C143 1.377(11)
C142 H142 1.0000
C143 C144 1.379(11)
C143 H143 1.0000
C144 C145 1.412(10)
C144 H144 1.0000
C145 H145 1.0000

loop_
_geom_torsion_atom_site_label_1
_geom_torsion_atom_site_label_2
_geom_torsion_atom_site_label_3
_geom_torsion_atom_site_label_4
_geom_torsion
C11 Co1 C2 C21 -9.8(16)
C12A Co1 C2 C21 43.8(7)
C15 Co1 C2 C21 -48.4(7)
C14 Co1 C2 C21 -22.6(6)
C13 Co1 C2 C21 17.7(6)
B7 Co1 C2 C21 103.7(7)
B3 Co1 C2 C21 -107.1(7)
B6 Co1 C2 C21 134.0(6)
B4 Co1 C2 C21 -136.7(6)
B5 Co1 C2 C21 179.7(6)
C11 Co1 C2 B13 -152.1(12)
C12A Co1 C2 B13 -98.5(6)
C15 Co1 C2 B13 169.2(5)
C14 Co1 C2 B13 -164.9(5)
C13 Co1 C2 B13 -124.6(6)
B7 Co1 C2 B13 -38.7(5)
B3 Co1 C2 B13 110.5(7)
B6 Co1 C2 B13 -8.3(6)
B4 Co1 C2 B13 80.9(6)
B5 Co1 C2 B13 37.4(6)
C11 Co1 C2 B8 135.8(13)
C12A Co1 C2 B8 -170.6(5)
C15 Co1 C2 B8 97.1(6)
C14 Co1 C2 B8 123.0(6)
C13 Co1 C2 B8 163.3(5)
B7 Co1 C2 B8 -110.8(6)
B3 Co1 C2 B8 38.4(6)
B6 Co1 C2 B8 -80.4(6)
B4 Co1 C2 B8 8.8(6)
B5 Co1 C2 B8 -34.7(6)
C11 Co1 C2 B3 97.4(14)
C12A Co1 C2 B3 151.0(5)
C15 Co1 C2 B3 58.7(6)
C14 Co1 C2 B3 84.6(5)
C13 Co1 C2 B3 124.9(5)
B7 Co1 C2 B3 -149.2(6)
B6 Co1 C2 B3 -118.8(5)
B4 Co1 C2 B3 -29.6(5)
B5 Co1 C2 B3 -73.1(6)
C11 Co1 C2 B7 -113.5(13)
C12A Co1 C2 B7 -59.8(5)
C15 Co1 C2 B7 -152.1(5)
C14 Co1 C2 B7 -126.3(5)
C13 Co1 C2 B7 -85.9(5)
B3 Co1 C2 B7 149.2(6)
B6 Co1 C2 B7 30.3(5)
B4 Co1 C2 B7 119.6(5)
B5 Co1 C2 B7 76.0(5)
C21 C2 B3 C9 -141.6(7)
B13 C2 B3 C9 -1.0(9)
B8 C2 B3 C9 -33.7(6)
B7 C2 B3 C9 74.2(9)
Co1 C2 B3 C9 107.5(6)
C21 C2 B3 B4 154.6(7)
B13 C2 B3 B4 -64.8(9)
B8 C2 B3 B4 -97.5(8)
B7 C2 B3 B4 10.4(11)
Co1 C2 B3 B4 43.7(7)
C21 C2 B3 B8 -107.9(7)
B13 C2 B3 B8 32.7(7)
B7 C2 B3 B8 107.9(8)
Co1 C2 B3 B8 141.2(5)
C21 C2 B3 Co1 110.9(6)
B13 C2 B3 Co1 -108.5(6)
B8 C2 B3 Co1 -141.2(5)
B7 C2 B3 Co1 -33.3(6)
C11 Co1 B3 C2 -158.1(4)
C12A Co1 B3 C2 -98.3(10)
C15 Co1 B3 C2 -138.8(5)
C14 Co1 B3 C2 -100.6(5)
C13 Co1 B3 C2 -71.6(5)
B7 Co1 B3 C2 21.9(4)
B6 Co1 B3 C2 67.4(5)
B4 Co1 B3 C2 138.7(7)
B5 Co1 B3 C2 112.9(5)
C11 Co1 B3 C9 102.3(7)
C12A Co1 B3 C9 162.1(9)
C15 Co1 B3 C9 121.6(6)
C14 Co1 B3 C9 159.8(6)
C13 Co1 B3 C9 -171.2(5)
B7 Co1 B3 C9 -77.7(6)
B6 Co1 B3 C9 -32.3(7)
B4 Co1 B3 C9 39.0(6)
C2 Co1 B3 C9 -99.6(7)
B5 Co1 B3 C9 13.3(6)
C11 Co1 B3 B4 63.3(7)
C12A Co1 B3 B4 123.0(10)
C15 Co1 B3 B4 82.5(6)
C14 Co1 B3 B4 120.7(5)
C13 Co1 B3 B4 149.8(5)
B7 Co1 B3 B4 -116.7(5)
B6 Co1 B3 B4 -71.3(6)
C2 Co1 B3 B4 -138.7(7)
B5 Co1 B3 B4 -25.8(5)
C11 Co1 B3 B8 166.3(5)
C12A Co1 B3 B8 -133.9(10)
C15 Co1 B3 B8 -174.4(6)
C14 Co1 B3 B8 -136.2(6)
C13 Co1 B3 B8 -107.2(6)
B7 Co1 B3 B8 -13.7(6)
B6 Co1 B3 B8 31.7(7)
B4 Co1 B3 B8 103.0(8)
C2 Co1 B3 B8 -35.6(5)
B5 Co1 B3 B8 77.3(6)
C2 B3 B4 C9 92.7(9)
B8 B3 B4 C9 28.8(7)
Co1 B3 B4 C9 137.3(6)
C2 B3 B4 B5 -4.6(12)
C9 B3 B4 B5 -97.4(9)
B8 B3 B4 B5 -68.5(10)
Co1 B3 B4 B5 39.9(7)
C2 B3 B4 B10 63.3(11)
C9 B3 B4 B10 -29.4(8)
B8 B3 B4 B10 -0.6(10)
Co1 B3 B4 B10 107.9(8)
C2 B3 B4 Co1 -44.6(6)
C9 B3 B4 Co1 -137.3(6)
B8 B3 B4 Co1 -108.5(6)
C11 Co1 B4 C9 -177.4(7)
C12A Co1 B4 C9 169.0(5)
C15 Co1 B4 C9 -140.8(7)
C14 Co1 B4 C9 -109.4(7)
C13 Co1 B4 C9 -115.9(9)
B7 Co1 B4 C9 31.7(8)
B3 Co1 B4 C9 -38.9(6)
B6 Co1 B4 C9 77.1(7)
C2 Co1 B4 C9 -10.3(7)
B5 Co1 B4 C9 104.6(8)
C11 Co1 B4 B5 78.0(5)
C12A Co1 B4 B5 64.5(7)
C15 Co1 B4 B5 114.7(5)
C14 Co1 B4 B5 146.1(5)
C13 Co1 B4 B5 139.6(8)
B7 Co1 B4 B5 -72.8(5)
B3 Co1 B4 B5 -143.5(7)
B6 Co1 B4 B5 -27.4(5)
C2 Co1 B4 B5 -114.9(5)
C11 Co1 B4 B10 120.0(7)
C12A Co1 B4 B10 106.4(7)
C15 Co1 B4 B10 156.6(7)
C14 Co1 B4 B10 -172.0(6)
C13 Co1 B4 B10 -178.5(7)
B7 Co1 B4 B10 -30.9(8)
B3 Co1 B4 B10 -101.6(8)
B6 Co1 B4 B10 14.5(7)
C2 Co1 B4 B10 -72.9(6)
B5 Co1 B4 B10 41.9(6)
C11 Co1 B4 B3 -138.5(5)
C12A Co1 B4 B3 -152.1(6)
C15 Co1 B4 B3 -101.9(5)
C14 Co1 B4 B3 -70.5(5)
C13 Co1 B4 B3 -77.0(9)
B7 Co1 B4 B3 70.6(5)
B6 Co1 B4 B3 116.1(5)
C2 Co1 B4 B3 28.6(5)
B5 Co1 B4 B3 143.5(7)
C9 B4 B5 B10 30.4(8)
B3 B4 B5 B10 96.6(9)
Co1 B4 B5 B10 135.9(6)
C9 B4 B5 B11 -1.5(10)
B10 B4 B5 B11 -31.9(7)
B3 B4 B5 B11 64.7(11)
Co1 B4 B5 B11 104.0(7)
C9 B4 B5 B6 -66.1(11)
B10 B4 B5 B6 -96.5(9)
B3 B4 B5 B6 0.1(12)
Co1 B4 B5 B6 39.4(7)
C9 B4 B5 Co1 -105.5(7)
B10 B4 B5 Co1 -135.9(6)
B3 B4 B5 Co1 -39.3(7)
C11 Co1 B5 B4 -107.1(5)
C12A Co1 B5 B4 -142.3(5)
C15 Co1 B5 B4 -73.1(5)
C14 Co1 B5 B4 -67.1(8)
C13 Co1 B5 B4 -146.2(7)
B7 Co1 B5 B4 115.3(5)
B3 Co1 B5 B4 26.4(5)
B6 Co1 B5 B4 142.3(7)
C2 Co1 B5 B4 70.3(5)
C11 Co1 B5 B10 -147.6(7)
C12A Co1 B5 B10 177.3(7)
C15 Co1 B5 B10 -113.5(7)
C14 Co1 B5 B10 -107.5(8)
C13 Co1 B5 B10 173.4(7)
B7 Co1 B5 B10 74.9(7)
B3 Co1 B5 B10 -14.0(7)
B6 Co1 B5 B10 101.8(8)
B4 Co1 B5 B10 -40.4(7)
C2 Co1 B5 B10 29.9(8)
C11 Co1 B5 B11 148.7(7)
C12A Co1 B5 B11 113.6(7)
C15 Co1 B5 B11 -177.2(6)
C14 Co1 B5 B11 -171.2(6)
C13 Co1 B5 B11 109.7(8)
B7 Co1 B5 B11 11.1(7)
B3 Co1 B5 B11 -77.7(7)
B6 Co1 B5 B11 38.1(6)
B4 Co1 B5 B11 -104.1(8)
C2 Co1 B5 B11 -33.8(7)
C11 Co1 B5 B6 110.6(5)
C12A Co1 B5 B6 75.5(5)
C15 Co1 B5 B6 144.7(5)
C14 Co1 B5 B6 150.7(6)
C13 Co1 B5 B6 71.6(8)
B7 Co1 B5 B6 -27.0(5)
B3 Co1 B5 B6 -115.9(5)
B4 Co1 B5 B6 -142.3(7)
C2 Co1 B5 B6 -72.0(5)
B4 B5 B6 B12 65.7(10)
B10 B5 B6 B12 -0.2(10)
B11 B5 B6 B12 -32.2(6)
Co1 B5 B6 B12 105.2(6)
B4 B5 B6 B11 97.8(9)
B10 B5 B6 B11 32.0(7)
Co1 B5 B6 B11 137.4(6)
B4 B5 B6 B7 -0.9(11)
B10 B5 B6 B7 -66.8(9)
B11 B5 B6 B7 -98.8(8)
Co1 B5 B6 B7 38.6(6)
B4 B5 B6 Co1 -39.5(7)
B10 B5 B6 Co1 -105.4(7)
B11 B5 B6 Co1 -137.4(6)
C11 Co1 B6 B12 -179.7(6)
C12A Co1 B6 B12 142.8(7)
C15 Co1 B6 B12 -167.1(6)
C14 Co1 B6 B12 117.4(9)
C13 Co1 B6 B12 109.2(7)
B7 Co1 B6 B12 39.2(6)
B3 Co1 B6 B12 -32.1(8)
B4 Co1 B6 B12 -77.2(7)
C2 Co1 B6 B12 9.9(7)
B5 Co1 B6 B12 -103.7(8)
C11 Co1 B6 B11 -115.9(6)
C12A Co1 B6 B11 -153.3(6)
C15 Co1 B6 B11 -103.2(8)
C14 Co1 B6 B11 -178.7(7)
C13 Co1 B6 B11 173.1(5)
B7 Co1 B6 B11 103.0(7)
B3 Co1 B6 B11 31.8(7)
B4 Co1 B6 B11 -13.3(6)
C2 Co1 B6 B11 73.7(6)
B5 Co1 B6 B11 -39.9(6)
C11 Co1 B6 B7 141.1(5)
C12A Co1 B6 B7 103.6(5)
C15 Co1 B6 B7 153.8(6)
C14 Co1 B6 B7 78.3(10)
C13 Co1 B6 B7 70.0(5)
B3 Co1 B6 B7 -71.3(5)
B4 Co1 B6 B7 -116.3(5)
C2 Co1 B6 B7 -29.3(4)
B5 Co1 B6 B7 -142.9(7)
C11 Co1 B6 B5 -76.0(5)
C12A Co1 B6 B5 -113.5(5)
C15 Co1 B6 B5 -63.3(8)
C14 Co1 B6 B5 -138.8(9)
C13 Co1 B6 B5 -147.1(5)
B7 Co1 B6 B5 142.9(7)
B3 Co1 B6 B5 71.6(5)
B4 Co1 B6 B5 26.6(5)
C2 Co1 B6 B5 113.6(5)
C21 C2 B7 B12 141.5(6)
B13 C2 B7 B12 34.7(6)
B8 C2 B7 B12 0.9(8)
B3 C2 B7 B12 -73.4(8)
Co1 C2 B7 B12 -106.8(5)
C21 C2 B7 B6 -156.3(7)
B13 C2 B7 B6 97.0(7)
B8 C2 B7 B6 63.1(9)
B3 C2 B7 B6 -11.2(10)
Co1 C2 B7 B6 -44.6(6)
C21 C2 B7 B13 106.7(6)
B8 C2 B7 B13 -33.9(6)
B3 C2 B7 B13 -108.1(8)
Co1 C2 B7 B13 -141.6(5)
C21 C2 B7 Co1 -111.7(5)
B13 C2 B7 Co1 141.6(5)
B8 C2 B7 Co1 107.7(6)
B3 C2 B7 Co1 33.4(6)
B12 B6 B7 C2 -92.2(8)
B11 B6 B7 C2 -61.0(9)
B5 B6 B7 C2 6.2(10)
Co1 B6 B7 C2 45.3(6)
B11 B6 B7 B12 31.2(7)
B5 B6 B7 B12 98.4(8)
Co1 B6 B7 B12 137.4(6)
B12 B6 B7 B13 -29.1(6)
B11 B6 B7 B13 2.1(9)
B5 B6 B7 B13 69.3(9)
Co1 B6 B7 B13 108.3(5)
B12 B6 B7 Co1 -137.4(6)
B11 B6 B7 Co1 -106.2(7)
B5 B6 B7 Co1 -39.0(6)
C11 Co1 B7 C2 158.2(5)
C12A Co1 B7 C2 139.8(4)
C15 Co1 B7 C2 91.9(11)
C14 Co1 B7 C2 70.6(5)
C13 Co1 B7 C2 99.7(4)
B3 Co1 B7 C2 -21.8(4)
B6 Co1 B7 C2 -137.9(6)
B4 Co1 B7 C2 -66.6(5)
B5 Co1 B7 C2 -110.9(4)
C11 Co1 B7 B12 -102.0(7)
C12A Co1 B7 B12 -120.4(6)
C15 Co1 B7 B12 -168.3(10)
C14 Co1 B7 B12 170.4(5)
C13 Co1 B7 B12 -160.5(6)
B3 Co1 B7 B12 78.0(6)
B6 Co1 B7 B12 -38.1(6)
B4 Co1 B7 B12 33.2(7)
C2 Co1 B7 B12 99.8(7)
B5 Co1 B7 B12 -11.1(6)
C11 Co1 B7 B6 -63.9(7)
C12A Co1 B7 B6 -82.4(5)
C15 Co1 B7 B6 -130.2(11)
C14 Co1 B7 B6 -151.5(5)
C13 Co1 B7 B6 -122.4(5)
B3 Co1 B7 B6 116.1(5)
B4 Co1 B7 B6 71.3(6)
C2 Co1 B7 B6 137.9(6)
B5 Co1 B7 B6 27.0(5)
C11 Co1 B7 B13 -166.8(5)
C12A Co1 B7 B13 174.8(5)
C15 Co1 B7 B13 126.9(10)
C14 Co1 B7 B13 105.6(6)
C13 Co1 B7 B13 134.7(5)
B3 Co1 B7 B13 13.2(5)
B6 Co1 B7 B13 -102.9(7)
B4 Co1 B7 B13 -31.6(7)
C2 Co1 B7 B13 35.0(5)
B5 Co1 B7 B13 -75.9(6)
C21 C2 B8 C9 141.7(7)
B13 C2 B8 C9 -113.0(7)
B3 C2 B8 C9 34.8(6)
B7 C2 B8 C9 -79.1(8)
Co1 C2 B8 C9 -4.5(8)
C21 C2 B8 B13 -105.3(7)
B3 C2 B8 B13 147.9(7)
B7 C2 B8 B13 34.0(6)
Co1 C2 B8 B13 108.5(5)
C21 C2 B8 B3 106.8(7)
B13 C2 B8 B3 -147.9(7)
B7 C2 B8 B3 -113.9(7)
Co1 C2 B8 B3 -39.4(6)
C21 C2 B8 Co14 -146.4(5)
B13 C2 B8 Co14 -41.1(5)
B3 C2 B8 Co14 106.8(6)
B7 C2 B8 Co14 -7.1(7)
Co1 C2 B8 Co14 67.4(5)
C9 B3 B8 C2 141.3(6)
B4 B3 B8 C2 112.0(7)
Co1 B3 B8 C2 39.7(5)
C2 B3 B8 C9 -141.3(6)
B4 B3 B8 C9 -29.2(7)
Co1 B3 B8 C9 -101.6(7)
C2 B3 B8 B13 -29.0(6)
C9 B3 B8 B13 112.3(7)
B4 B3 B8 B13 83.1(7)
Co1 B3 B8 B13 10.7(8)
C2 B3 B8 Co14 -100.4(5)
C9 B3 B8 Co14 40.9(6)
B4 B3 B8 Co14 11.6(8)
Co1 B3 B8 Co14 -60.7(6)
C2 B8 C9 C91 -143.3(9)
B13 B8 C9 C91 153.0(9)
B3 B8 C9 C91 -108.7(10)
Co14 B8 C9 C91 111.6(9)
C2 B8 C9 B10 68.1(10)
B13 B8 C9 B10 4.5(12)
B3 B8 C9 B10 102.7(10)
Co14 B8 C9 B10 -36.9(8)
C2 B8 C9 B4 -3.9(10)
B13 B8 C9 B4 -67.5(10)
B3 B8 C9 B4 30.8(7)
Co14 B8 C9 B4 -108.9(8)
C2 B8 C9 B3 -34.6(6)
B13 B8 C9 B3 -98.3(8)
Co14 B8 C9 B3 -139.7(6)
C2 B8 C9 Co14 105.1(6)
B13 B8 C9 Co14 41.4(6)
B3 B8 C9 Co14 139.7(6)
B5 B4 C9 C91 -138.3(10)
B10 B4 C9 C91 -106.3(11)
B3 B4 C9 C91 107.1(11)
Co1 B4 C9 C91 148.7(9)
B5 B4 C9 B10 -32.0(8)
B3 B4 C9 B10 -146.6(9)
Co1 B4 C9 B10 -105.0(8)
B5 B4 C9 B8 83.6(10)
B10 B4 C9 B8 115.6(10)
B3 B4 C9 B8 -31.0(7)
Co1 B4 C9 B8 10.6(10)
B5 B4 C9 B3 114.7(9)
B10 B4 C9 B3 146.6(9)
Co1 B4 C9 B3 41.6(6)
B5 B4 C9 Co14 8.6(10)
B10 B4 C9 Co14 40.6(7)
B3 B4 C9 Co14 -106.1(7)
Co1 B4 C9 Co14 -64.5(8)
C2 B3 C9 C91 137.7(9)
B4 B3 C9 C91 -107.8(11)
B8 B3 C9 C91 104.2(10)
Co1 B3 C9 C91 -149.7(9)
C2 B3 C9 B10 -82.1(9)
B4 B3 C9 B10 32.4(8)
B8 B3 C9 B10 -115.6(9)
Co1 B3 C9 B10 -9.5(10)
C2 B3 C9 B8 33.5(5)
B4 B3 C9 B8 148.0(8)
Co1 B3 C9 B8 106.1(6)
C2 B3 C9 B4 -114.5(7)
B8 B3 C9 B4 -148.0(8)
Co1 B3 C9 B4 -41.9(6)
C2 B3 C9 Co14 -7.7(8)
B4 B3 C9 Co14 106.9(7)
B8 B3 C9 Co14 -41.1(6)
Co1 B3 C9 Co14 65.0(7)
C91 C9 B10 B11 -153.6(9)
B8 C9 B10 B11 -5.6(13)
B4 C9 B10 B11 97.7(9)
B3 C9 B10 B11 65.7(11)
Co14 C9 B10 B11 -42.6(7)
C91 C9 B10 B4 108.7(10)
B8 C9 B10 B4 -103.3(10)
B3 C9 B10 B4 -32.0(8)
Co14 C9 B10 B4 -140.3(7)
C91 C9 B10 B5 139.3(10)
B8 C9 B10 B5 -72.7(11)
B4 C9 B10 B5 30.6(8)
B3 C9 B10 B5 -1.4(12)
Co14 C9 B10 B5 -109.7(8)
C91 C9 B10 Co14 -111.0(9)
B8 C9 B10 Co14 37.0(8)
B4 C9 B10 Co14 140.3(7)
B3 C9 B10 Co14 108.4(7)
B5 B4 B10 C9 145.8(9)
B3 B4 B10 C9 30.2(8)
Co1 B4 B10 C9 101.3(7)
C9 B4 B10 B11 -113.4(9)
B5 B4 B10 B11 32.4(7)
B3 B4 B10 B11 -83.2(9)
Co1 B4 B10 B11 -12.1(9)
C9 B4 B10 B5 -145.8(9)
B3 B4 B10 B5 -115.6(9)
Co1 B4 B10 B5 -44.5(6)
C9 B4 B10 Co14 -41.1(7)
B5 B4 B10 Co14 104.7(8)
B3 B4 B10 Co14 -10.9(11)
Co1 B4 B10 Co14 60.2(9)
B4 B5 B10 C9 -31.4(8)
B11 B5 B10 C9 113.4(9)
B6 B5 B10 C9 81.6(10)
Co1 B5 B10 C9 11.4(11)
B4 B5 B10 B11 -144.8(7)
B6 B5 B10 B11 -31.8(7)
Co1 B5 B10 B11 -101.9(7)
B11 B5 B10 B4 144.8(7)
B6 B5 B10 B4 113.0(8)
Co1 B5 B10 B4 42.9(6)
B4 B5 B10 Co14 -105.9(7)
B11 B5 B10 Co14 38.9(6)
B6 B5 B10 Co14 7.1(10)
Co1 B5 B10 Co14 -63.1(8)
C9 B10 B11 B12 1.3(12)
B4 B10 B11 B12 68.0(10)
B5 B10 B11 B12 99.5(8)
Co14 B10 B11 B12 -42.1(7)
C9 B10 B11 B6 -64.9(10)
B4 B10 B11 B6 1.8(10)
B5 B10 B11 B6 33.3(7)
Co14 B10 B11 B6 -108.3(7)
C9 B10 B11 B5 -98.1(9)
B4 B10 B11 B5 -31.5(6)
Co14 B10 B11 B5 -141.5(6)
C9 B10 B11 Co14 43.4(7)
B4 B10 B11 Co14 110.1(7)
B5 B10 B11 Co14 141.5(6)
B7 B6 B11 B12 -31.8(7)
B5 B6 B11 B12 -144.3(7)
Co1 B6 B11 B12 -102.2(6)
B12 B6 B11 B10 111.2(8)
B7 B6 B11 B10 79.4(8)
B5 B6 B11 B10 -33.1(7)
Co1 B6 B11 B10 9.0(9)
B12 B6 B11 B5 144.3(7)
B7 B6 B11 B5 112.5(8)
Co1 B6 B11 B5 42.1(6)
B12 B6 B11 Co14 38.9(6)
B7 B6 B11 Co14 7.1(10)
B5 B6 B11 Co14 -105.4(7)
Co1 B6 B11 Co14 -63.2(8)
B4 B5 B11 B12 -79.2(10)
B10 B5 B11 B12 -111.6(9)
B6 B5 B11 B12 32.7(7)
Co1 B5 B11 B12 -8.4(10)
B4 B5 B11 B10 32.4(7)
B6 B5 B11 B10 144.3(8)
Co1 B5 B11 B10 103.1(7)
B4 B5 B11 B6 -111.9(8)
B10 B5 B11 B6 -144.3(8)
Co1 B5 B11 B6 -41.1(6)
B4 B5 B11 Co14 -6.2(10)
B10 B5 B11 Co14 -38.5(6)
B6 B5 B11 Co14 105.7(7)
Co1 B5 B11 Co14 64.6(8)
B10 B11 B12 B6 -99.8(9)
B5 B11 B12 B6 -33.1(7)
Co14 B11 B12 B6 -141.5(6)
B10 B11 B12 B13 3.9(12)
B6 B11 B12 B13 103.7(9)
B5 B11 B12 B13 70.7(11)
Co14 B11 B12 B13 -37.8(7)
B10 B11 B12 B7 -66.6(10)
B6 B11 B12 B7 33.2(7)
B5 B11 B12 B7 0.1(11)
Co14 B11 B12 B7 -108.3(7)
B10 B11 B12 Co14 41.7(6)
B6 B11 B12 Co14 141.5(6)
B5 B11 B12 Co14 108.4(7)
B7 B6 B12 B11 145.4(8)
B5 B6 B12 B11 33.0(7)
Co1 B6 B12 B11 104.3(7)
B11 B6 B12 B13 -114.4(9)
B7 B6 B12 B13 31.0(7)
B5 B6 B12 B13 -81.4(9)
Co1 B6 B12 B13 -10.1(10)
B11 B6 B12 B7 -145.4(8)
B5 B6 B12 B7 -112.5(8)
Co1 B6 B12 B7 -41.1(5)
B11 B6 B12 Co14 -39.8(7)
B7 B6 B12 Co14 105.6(6)
B5 B6 B12 Co14 -6.9(9)
Co1 B6 B12 Co14 64.5(7)
C2 B7 B12 B11 80.8(8)
B6 B7 B12 B11 -33.3(8)
B13 B7 B12 B11 114.7(8)
Co1 B7 B12 B11 8.4(9)
C2 B7 B12 B6 114.1(7)
B13 B7 B12 B6 148.0(7)
Co1 B7 B12 B6 41.7(6)
C2 B7 B12 B13 -33.9(6)
B6 B7 B12 B13 -148.0(7)
Co1 B7 B12 B13 -106.3(6)
C2 B7 B12 Co14 6.1(8)
B6 B7 B12 Co14 -108.1(7)
B13 B7 B12 Co14 40.0(5)
Co1 B7 B12 Co14 -66.3(6)
C21 C2 B13 B12 -139.6(7)
B8 C2 B13 B12 111.8(7)
B3 C2 B13 B12 79.3(8)
B7 C2 B13 B12 -35.0(6)
Co1 C2 B13 B12 4.3(8)
C21 C2 B13 B8 108.6(7)
B3 C2 B13 B8 -32.5(6)
B7 C2 B13 B8 -146.7(6)
Co1 C2 B13 B8 -107.5(5)
C21 C2 B13 B7 -104.6(7)
B8 C2 B13 B7 146.7(6)
B3 C2 B13 B7 114.3(7)
Co1 C2 B13 B7 39.2(5)
C21 C2 B13 Co14 150.2(5)
B8 C2 B13 Co14 41.5(5)
B3 C2 B13 Co14 9.0(8)
B7 C2 B13 Co14 -105.2(5)
Co1 C2 B13 Co14 -66.0(6)
B11 B12 B13 C2 -67.5(9)
B6 B12 B13 C2 3.8(10)
B7 B12 B13 C2 34.9(6)
Co14 B12 B13 C2 -105.6(5)
B11 B12 B13 B8 -4.9(11)
B6 B12 B13 B8 66.4(10)
B7 B12 B13 B8 97.5(7)
Co14 B12 B13 B8 -43.0(6)
B11 B12 B13 B7 -102.4(9)
B6 B12 B13 B7 -31.0(7)
Co14 B12 B13 B7 -140.5(5)
B11 B12 B13 Co14 38.1(7)
B6 B12 B13 Co14 109.4(8)
B7 B12 B13 Co14 140.5(5)
C9 B8 B13 C2 95.3(8)
B3 B8 B13 C2 29.3(6)
Co14 B8 B13 C2 137.4(5)
C2 B8 B13 B12 -94.6(7)
C9 B8 B13 B12 0.8(11)
B3 B8 B13 B12 -65.3(9)
Co14 B8 B13 B12 42.9(6)
C2 B8 B13 B7 -29.9(5)
C9 B8 B13 B7 65.4(9)
B3 B8 B13 B7 -0.7(8)
Co14 B8 B13 B7 107.5(5)
C2 B8 B13 Co14 -137.4(5)
C9 B8 B13 Co14 -42.1(6)
B3 B8 B13 Co14 -108.2(6)
B12 B7 B13 C2 -140.5(6)
B6 B7 B13 C2 -111.8(7)
Co1 B7 B13 C2 -39.2(5)
C2 B7 B13 B12 140.5(6)
B6 B7 B13 B12 28.7(6)
Co1 B7 B13 B12 101.3(6)
C2 B7 B13 B8 29.6(5)
B12 B7 B13 B8 -110.9(7)
B6 B7 B13 B8 -82.2(8)
Co1 B7 B13 B8 -9.6(7)
C2 B7 B13 Co14 101.3(6)
B12 B7 B13 Co14 -39.2(5)
B6 B7 B13 Co14 -10.5(8)
Co1 B7 B13 Co14 62.1(6)
C9 B10 Co14 C142 88.1(6)
B11 B10 Co14 C142 -132.0(5)
B4 B10 Co14 C142 126.2(8)
B5 B10 Co14 C142 -168.8(7)
C9 B10 Co14 C143 127.8(6)
B11 B10 Co14 C143 -92.3(6)
B4 B10 Co14 C143 165.8(8)
B5 B10 Co14 C143 -129.1(7)
C9 B10 Co14 C144 154.5(6)
B11 B10 Co14 C144 -65.6(7)
B4 B10 Co14 C144 -167.5(7)
B5 B10 Co14 C144 -102.4(8)
C9 B10 Co14 C141 64.9(7)
B11 B10 Co14 C141 -155.2(5)
B4 B10 Co14 C141 102.9(8)
B5 B10 Co14 C141 168.0(6)
C9 B10 Co14 C145 118.8(12)
B11 B10 Co14 C145 -101.3(13)
B4 B10 Co14 C145 156.8(10)
B5 B10 Co14 C145 -138.1(11)
C9 B10 Co14 B13 -67.7(6)
B11 B10 Co14 B13 72.2(5)
B4 B10 Co14 B13 -29.7(9)
B5 B10 Co14 B13 35.3(8)
C9 B10 Co14 B11 -139.9(8)
B4 B10 Co14 B11 -101.9(9)
B5 B10 Co14 B11 -36.8(6)
C9 B10 Co14 B8 -23.4(5)
B11 B10 Co14 B8 116.5(5)
B4 B10 Co14 B8 14.6(8)
B5 B10 Co14 B8 79.6(7)
C9 B10 Co14 B12 -112.2(5)
B11 B10 Co14 B12 27.8(5)
B4 B10 Co14 B12 -74.1(8)
B5 B10 Co14 B12 -9.1(7)
B11 B10 Co14 C9 139.9(8)
B4 B10 Co14 C9 38.0(7)
B5 B10 Co14 C9 103.1(9)
C2 B13 Co14 C142 -104.5(7)
B12 B13 Co14 C142 154.8(7)
B8 B13 Co14 C142 -66.6(8)
B7 B13 Co14 C142 -168.7(6)
C2 B13 Co14 C143 175.7(7)
B12 B13 Co14 C143 75.0(9)
B8 B13 Co14 C143 -146.4(8)
B7 B13 Co14 C143 111.5(9)
C2 B13 Co14 C144 174.6(5)
B12 B13 Co14 C144 74.0(5)
B8 B13 Co14 C144 -147.5(5)
B7 B13 Co14 C144 110.5(6)
C2 B13 Co14 C141 -114.8(5)
B12 B13 Co14 C141 144.6(5)
B8 B13 Co14 C141 -76.8(5)
B7 B13 Co14 C141 -178.9(5)
C2 B13 Co14 C145 -151.2(5)
B12 B13 Co14 C145 108.2(5)
B8 B13 Co14 C145 -113.3(4)
B7 B13 Co14 C145 144.7(5)
C2 B13 Co14 B10 30.9(6)
B12 B13 Co14 B10 -69.7(6)
B8 B13 Co14 B10 68.9(5)
B7 B13 Co14 B10 -33.2(7)
C2 B13 Co14 B11 76.3(6)
B12 B13 Co14 B11 -24.3(5)
B8 B13 Co14 B11 114.2(5)
B7 B13 Co14 B11 12.1(6)
C2 B13 Co14 B8 -37.9(5)
B12 B13 Co14 B8 -138.6(6)
B7 B13 Co14 B8 -102.1(6)
C2 B13 Co14 B12 100.6(6)
B8 B13 Co14 B12 138.6(6)
B7 B13 Co14 B12 36.5(5)
C2 B13 Co14 C9 -10.6(5)
B12 B13 Co14 C9 -111.2(5)
B8 B13 Co14 C9 27.4(4)
B7 B13 Co14 C9 -74.7(6)
B12 B11 Co14 C142 -154.4(5)
B10 B11 Co14 C142 65.5(7)
B6 B11 Co14 C142 169.5(6)
B5 B11 Co14 C142 102.0(7)
B12 B11 Co14 C143 -127.7(6)
B10 B11 Co14 C143 92.2(6)
B6 B11 Co14 C143 -163.8(8)
B5 B11 Co14 C143 128.7(7)
B12 B11 Co14 C144 -88.1(5)
B10 B11 Co14 C144 131.8(6)
B6 B11 Co14 C144 -124.3(7)
B5 B11 Co14 C144 168.2(7)
B12 B11 Co14 C141 -119.1(12)
B10 B11 Co14 C141 100.8(13)
B6 B11 Co14 C141 -155.3(10)
B5 B11 Co14 C141 137.2(10)
B12 B11 Co14 C145 -65.3(6)
B10 B11 Co14 C145 154.6(5)
B6 B11 Co14 C145 -101.5(7)
B5 B11 Co14 C145 -169.0(5)
B12 B11 Co14 B10 140.1(7)
B6 B11 Co14 B10 103.9(9)
B5 B11 Co14 B10 36.4(7)
B12 B11 Co14 B13 25.1(5)
B10 B11 Co14 B13 -115.0(5)
B6 B11 Co14 B13 -11.1(7)
B5 B11 Co14 B13 -78.6(7)
B12 B11 Co14 B8 70.6(5)
B10 B11 Co14 B8 -69.5(6)
B6 B11 Co14 B8 34.5(8)
B5 B11 Co14 B8 -33.0(8)
B10 B11 Co14 B12 -140.1(7)
B6 B11 Co14 B12 -36.2(6)
B5 B11 Co14 B12 -103.7(8)
B12 B11 Co14 C9 112.6(5)
B10 B11 Co14 C9 -27.5(5)
B6 B11 Co14 C9 76.5(7)
B5 B11 Co14 C9 9.0(7)
C2 B8 Co14 C142 -176.7(5)
C9 B8 Co14 C142 -74.3(5)
B13 B8 Co14 C142 145.3(4)
B3 B8 Co14 C142 -112.1(6)
C2 B8 Co14 C143 -174.2(7)
C9 B8 Co14 C143 -71.7(9)
B13 B8 Co14 C143 147.8(8)
B3 B8 Co14 C143 -109.6(9)
C2 B8 Co14 C144 103.8(8)
C9 B8 Co14 C144 -153.7(8)
B13 B8 Co14 C144 65.8(8)
B3 B8 Co14 C144 168.4(7)
C2 B8 Co14 C141 148.3(5)
C9 B8 Co14 C141 -109.2(5)
B13 B8 Co14 C141 110.3(4)
B3 B8 Co14 C141 -147.1(6)
C2 B8 Co14 C145 112.7(5)
C9 B8 Co14 C145 -144.8(5)
B13 B8 Co14 C145 74.7(5)
B3 B8 Co14 C145 177.3(5)
C2 B8 Co14 B10 -79.3(6)
C9 B8 Co14 B10 23.2(6)
B13 B8 Co14 B10 -117.3(5)
B3 B8 Co14 B10 -14.7(6)
C2 B8 Co14 B13 38.0(5)
C9 B8 Co14 B13 140.5(6)
B3 B8 Co14 B13 102.6(7)
C2 B8 Co14 B11 -34.8(6)
C9 B8 Co14 B11 67.7(6)
B13 B8 Co14 B11 -72.8(5)
B3 B8 Co14 B11 29.8(7)
C2 B8 Co14 B12 8.4(5)
C9 B8 Co14 B12 110.9(5)
B13 B8 Co14 B12 -29.6(5)
B3 B8 Co14 B12 73.0(6)
C2 B8 Co14 C9 -102.5(7)
B13 B8 Co14 C9 -140.5(6)
B3 B8 Co14 C9 -37.9(5)
B11 B12 Co14 C142 77.8(11)
B6 B12 Co14 C142 115.7(10)
B13 B12 Co14 C142 -136.8(9)
B7 B12 Co14 C142 -175.0(8)
B11 B12 Co14 C143 65.7(6)
B6 B12 Co14 C143 103.6(7)
B13 B12 Co14 C143 -148.9(5)
B7 B12 Co14 C143 173.0(6)
B11 B12 Co14 C144 97.1(5)
B6 B12 Co14 C144 134.9(6)
B13 B12 Co14 C144 -117.5(5)
B7 B12 Co14 C144 -155.7(6)
B11 B12 Co14 C141 154.7(6)
B6 B12 Co14 C141 -167.5(5)
B13 B12 Co14 C141 -59.9(7)
B7 B12 Co14 C141 -98.1(7)
B11 B12 Co14 C145 136.4(5)
B6 B12 Co14 C145 174.2(6)
B13 B12 Co14 C145 -78.2(5)
B7 B12 Co14 C145 -116.4(6)
B11 B12 Co14 B10 -28.7(5)
B6 B12 Co14 B10 9.2(6)
B13 B12 Co14 B10 116.7(5)
B7 B12 Co14 B10 78.5(7)
B11 B12 Co14 B13 -145.4(7)
B6 B12 Co14 B13 -107.5(7)
B7 B12 Co14 B13 -38.2(5)
B6 B12 Co14 B11 37.8(6)
B13 B12 Co14 B11 145.4(7)
B7 B12 Co14 B11 107.2(8)
B11 B12 Co14 B8 -115.7(5)
B6 B12 Co14 B8 -77.9(6)
B13 B12 Co14 B8 29.7(5)
B7 B12 Co14 B8 -8.5(6)
B11 B12 Co14 C9 -71.7(5)
B6 B12 Co14 C9 -33.9(7)
B13 B12 Co14 C9 73.7(5)
B7 B12 Co14 C9 35.5(7)
C91 C9 Co14 C142 10.6(9)
B10 C9 Co14 C142 -97.1(6)
B8 C9 Co14 C142 116.3(5)
B4 C9 Co14 C142 -136.0(7)
B3 C9 Co14 C142 155.5(7)
C91 C9 Co14 C143 42.5(10)
B10 C9 Co14 C143 -65.2(7)
B8 C9 Co14 C143 148.2(5)
B4 C9 Co14 C143 -104.1(7)
B3 C9 Co14 C143 -172.6(6)
C91 C9 Co14 C144 32.6(16)
B10 C9 Co14 C144 -75.1(13)
B8 C9 Co14 C144 138.3(10)
B4 C9 Co14 C144 -114.0(12)
B3 C9 Co14 C144 177.5(9)
C91 C9 Co14 C141 -28.7(10)
B10 C9 Co14 C141 -136.4(6)
B8 C9 Co14 C141 77.0(5)
B4 C9 Co14 C141 -175.3(6)
B3 C9 Co14 C141 116.2(6)
C91 C9 Co14 C145 -45.9(12)
B10 C9 Co14 C145 -153.6(6)
B8 C9 Co14 C145 59.8(7)
B4 C9 Co14 C145 167.5(6)
B3 C9 Co14 C145 99.0(7)
C91 C9 Co14 B10 107.7(11)
B8 C9 Co14 B10 -146.6(8)
B4 C9 Co14 B10 -38.9(7)
B3 C9 Co14 B10 -107.4(9)
C91 C9 Co14 B13 -134.1(9)
B10 C9 Co14 B13 118.2(6)
B8 C9 Co14 B13 -28.4(5)
B4 C9 Co14 B13 79.3(7)
B3 C9 Co14 B13 10.7(6)
C91 C9 Co14 B11 136.5(9)
B10 C9 Co14 B11 28.8(6)
B8 C9 Co14 B11 -117.8(5)
B4 C9 Co14 B11 -10.1(7)
B3 C9 Co14 B11 -78.6(7)
C91 C9 Co14 B8 -105.7(10)
B10 C9 Co14 B8 146.6(8)
B4 C9 Co14 B8 107.7(8)
B3 C9 Co14 B8 39.2(6)
C91 C9 Co14 B12 -179.9(9)
B10 C9 Co14 B12 72.4(6)
B8 C9 Co14 B12 -74.2(5)
B4 C9 Co14 B12 33.5(7)
B3 C9 Co14 B12 -35.0(7)
C12A Co1 C11 C15 -118.9(8)
C14 Co1 C11 C15 -36.4(5)
C13 Co1 C11 C15 -80.1(6)
B7 Co1 C11 C15 -148.2(6)
B3 Co1 C11 C15 31.8(8)
B6 Co1 C11 C15 167.4(6)
B4 Co1 C11 C15 74.9(6)
C2 Co1 C11 C15 -50.3(16)
B5 Co1 C11 C15 120.5(7)
C15 Co1 C11 C12A 118.9(8)
C14 Co1 C11 C12A 82.5(6)
C13 Co1 C11 C12A 38.8(5)
B7 Co1 C11 C12A -29.3(8)
B3 Co1 C11 C12A 150.7(6)
B6 Co1 C11 C12A -73.8(6)
B4 Co1 C11 C12A -166.2(6)
C2 Co1 C11 C12A 68.5(16)
B5 Co1 C11 C12A -120.6(6)
C15 C11 C12A C13 0.8(11)
Co1 C11 C12A C13 -61.5(6)
C15 C11 C12A Co1 62.3(7)
C15 Co1 C12A C11 -36.6(6)
C14 Co1 C12A C11 -79.0(6)
C13 Co1 C12A C11 -117.7(7)
B7 Co1 C12A C11 160.3(6)
B3 Co1 C12A C11 -81.5(12)
B6 Co1 C12A C11 112.1(6)
B4 Co1 C12A C11 21.2(9)
C2 Co1 C12A C11 -159.7(5)
B5 Co1 C12A C11 65.4(7)
C11 Co1 C12A C13 117.7(7)
C15 Co1 C12A C13 81.2(5)
C14 Co1 C12A C13 38.7(5)
B7 Co1 C12A C13 -82.0(5)
B3 Co1 C12A C13 36.2(12)
B6 Co1 C12A C13 -130.2(6)
B4 Co1 C12A C13 139.0(7)
C2 Co1 C12A C13 -42.0(7)
B5 Co1 C12A C13 -176.9(5)
C11 C12A C13 C14 0.6(10)
Co1 C12A C13 C14 -60.3(6)
C11 C12A C13 Co1 60.9(6)
C11 Co1 C13 C14 78.6(5)
C12A Co1 C13 C14 116.3(7)
C15 Co1 C13 C14 36.8(5)
B7 Co1 C13 C14 -140.2(5)
B3 Co1 C13 C14 -49.3(6)
B6 Co1 C13 C14 174.7(5)
B4 Co1 C13 C14 9.3(11)
C2 Co1 C13 C14 -93.5(5)
B5 Co1 C13 C14 122.0(8)
C11 Co1 C13 C12A -37.7(5)
C15 Co1 C13 C12A -79.5(5)
C14 Co1 C13 C12A -116.3(7)
B7 Co1 C13 C12A 103.5(5)
B3 Co1 C13 C12A -165.6(5)
B6 Co1 C13 C12A 58.4(6)
B4 Co1 C13 C12A -107.0(10)
C2 Co1 C13 C12A 150.3(5)
B5 Co1 C13 C12A 5.7(10)
C12A C13 C14 C15 -1.8(10)
Co1 C13 C14 C15 -61.4(7)
C12A C13 C14 Co1 59.7(6)
C11 Co1 C14 C15 36.0(6)
C12A Co1 C14 C15 79.3(6)
C13 Co1 C14 C15 118.7(8)
B7 Co1 C14 C15 168.0(6)
B3 Co1 C14 C15 -101.6(6)
B6 Co1 C14 C15 107.1(11)
B4 Co1 C14 C15 -56.8(7)
C2 Co1 C14 C15 -147.8(6)
B5 Co1 C14 C15 -9.2(10)
C11 Co1 C14 C13 -82.7(5)
C12A Co1 C14 C13 -39.4(4)
C15 Co1 C14 C13 -118.7(8)
B7 Co1 C14 C13 49.3(6)
B3 Co1 C14 C13 139.7(5)
B6 Co1 C14 C13 -11.6(12)
B4 Co1 C14 C13 -175.5(5)
C2 Co1 C14 C13 93.5(5)
B5 Co1 C14 C13 -127.9(8)
C12A C11 C15 C14 -1.9(12)
Co1 C11 C15 C14 59.2(7)
C12A C11 C15 Co1 -61.2(7)
C13 C14 C15 C11 2.3(12)
Co1 C14 C15 C11 -58.8(7)
C13 C14 C15 Co1 61.1(7)
C12A Co1 C15 C11 37.7(5)
C14 Co1 C15 C11 120.3(8)
C13 Co1 C15 C11 82.3(6)
B7 Co1 C15 C11 90.8(12)
B3 Co1 C15 C11 -157.2(6)
B6 Co1 C15 C11 -20.1(10)
B4 Co1 C15 C11 -109.4(6)
C2 Co1 C15 C11 164.0(5)
B5 Co1 C15 C11 -65.1(7)
C11 Co1 C15 C14 -120.3(8)
C12A Co1 C15 C14 -82.6(6)
C13 Co1 C15 C14 -37.9(5)
B7 Co1 C15 C14 -29.4(14)
B3 Co1 C15 C14 82.5(6)
B6 Co1 C15 C14 -140.3(7)
B4 Co1 C15 C14 130.3(6)
C2 Co1 C15 C14 43.7(7)
B5 Co1 C15 C14 174.7(6)
C142 Co14 C141 C145 118.0(8)
C143 Co14 C141 C145 80.7(6)
C144 Co14 C141 C145 37.6(5)
B10 Co14 C141 C145 155.5(6)
B13 Co14 C141 C145 -71.1(6)
B11 Co14 C141 C145 71.5(13)
B8 Co14 C141 C145 -117.9(6)
B12 Co14 C141 C145 -29.1(8)
C9 Co14 C141 C145 -162.6(5)
C143 Co14 C141 C142 -37.3(6)
C144 Co14 C141 C142 -80.4(6)
C145 Co14 C141 C142 -118.0(8)
B10 Co14 C141 C142 37.5(8)
B13 Co14 C141 C142 170.8(6)
B11 Co14 C141 C142 -46.6(15)
B8 Co14 C141 C142 124.1(6)
B12 Co14 C141 C142 -147.1(6)
C9 Co14 C141 C142 79.4(6)
C145 C141 C142 C143 0.1(11)
Co14 C141 C142 C143 60.6(7)
C145 C141 C142 Co14 -60.6(6)
C144 Co14 C142 C143 -37.6(6)
C141 Co14 C142 C143 -118.9(9)
C145 Co14 C142 C143 -81.5(6)
B10 Co14 C142 C143 88.1(7)
B13 Co14 C142 C143 -134.3(8)
B11 Co14 C142 C143 44.7(8)
B8 Co14 C142 C143 178.1(6)
B12 Co14 C142 C143 -16.5(13)
C9 Co14 C142 C143 133.9(7)
C143 Co14 C142 C141 118.9(9)
C144 Co14 C142 C141 81.2(6)
C145 Co14 C142 C141 37.3(5)
B10 Co14 C142 C141 -153.0(6)
B13 Co14 C142 C141 -15.4(10)
B11 Co14 C142 C141 163.6(6)
B8 Co14 C142 C141 -63.1(6)
B12 Co14 C142 C141 102.3(11)
C9 Co14 C142 C141 -107.3(6)
C141 C142 C143 C144 -0.4(12)
Co14 C142 C143 C144 61.0(8)
C141 C142 C143 Co14 -61.4(7)
C144 Co14 C143 C142 118.4(9)
C141 Co14 C143 C142 37.8(6)
C145 Co14 C143 C142 80.3(6)
B10 Co14 C143 C142 -96.6(7)
B13 Co14 C143 C142 116.9(9)
B11 Co14 C143 C142 -145.2(6)
B8 Co14 C143 C142 -3.7(12)
B12 Co14 C143 C142 173.2(6)
C9 Co14 C143 C142 -56.0(7)
C142 Co14 C143 C144 -118.4(9)
C141 Co14 C143 C144 -80.7(6)
C145 Co14 C143 C144 -38.1(6)
B10 Co14 C143 C144 145.0(7)
B13 Co14 C143 C144 -1.5(12)
B11 Co14 C143 C144 96.4(7)
B8 Co14 C143 C144 -122.1(9)
B12 Co14 C143 C144 54.8(8)
C9 Co14 C143 C144 -174.4(6)
C142 C143 C144 C145 0.5(12)
Co14 C143 C144 C145 61.1(7)
C142 C143 C144 Co14 -60.6(7)
C142 Co14 C144 C143 37.7(6)
C141 Co14 C144 C143 81.5(7)
C145 Co14 C144 C143 118.2(9)
B10 Co14 C144 C143 -44.8(9)
B13 Co14 C144 C143 179.2(6)
B11 Co14 C144 C143 -88.2(7)
B8 Co14 C144 C143 131.4(8)
B12 Co14 C144 C143 -134.9(7)
C9 Co14 C144 C143 13.6(15)
C142 Co14 C144 C145 -80.4(6)
C143 Co14 C144 C145 -118.2(9)
C141 Co14 C144 C145 -36.6(5)
B10 Co14 C144 C145 -163.0(6)
B13 Co14 C144 C145 61.1(7)
B11 Co14 C144 C145 153.6(6)
B8 Co14 C144 C145 13.2(11)
B12 Co14 C144 C145 107.0(6)
C9 Co14 C144 C145 -104.5(11)
C142 C141 C145 C144 0.3(11)
Co14 C141 C145 C144 -58.9(7)
C142 C141 C145 Co14 59.1(6)
C143 C144 C145 C141 -0.5(11)
Co14 C144 C145 C141 59.8(6)
C143 C144 C145 Co14 -60.3(7)
C142 Co14 C145 C141 -38.4(5)
C143 Co14 C145 C141 -81.7(6)
C144 Co14 C145 C141 -119.4(8)
B10 Co14 C145 C141 -72.0(14)
B13 Co14 C145 C141 114.3(5)
B11 Co14 C145 C141 -156.1(5)
B8 Co14 C145 C141 68.1(6)
B12 Co14 C145 C141 161.2(5)
C9 Co14 C145 C141 27.2(8)
C142 Co14 C145 C144 81.0(7)
C143 Co14 C145 C144 37.6(6)
C141 Co14 C145 C144 119.4(8)
B10 Co14 C145 C144 47.4(15)
B13 Co14 C145 C144 -126.3(6)
B11 Co14 C145 C144 -36.7(8)
B8 Co14 C145 C144 -172.5(6)
B12 Co14 C145 C144 -79.5(7)
C9 Co14 C145 C144 146.6(7)
